data_9003338
loop_
_publ_author_name
'Redhammer, G. J.'
'Tippelt, G.'
'Roth, G.'
'Amthauer, G.'

_publ_section_title
;
 Structural variations in the brownmillerite series Ca2(Fe2-xAlx)O5:
 Single-crystal X-ray diffraction at 25 deg C and high temperature
 X-ray powder diffraction (25 C <= T <= 1000 C)
 Sample: bht015_1
;
_journal_name_full 'American Mineralogist'
_journal_page_first 405
_journal_page_last 420
_journal_volume 89
_journal_year 2004
_chemical_compound_source Synthetic
_chemical_formula_sum 'Al0.204 Ca2 Fe1.796 O5'
_chemical_name_mineral Brownmillerite
_space_group_IT_number 62
_symmetry_space_group_name_Hall '-P 2ac 2n'
_symmetry_space_group_name_H-M 'P n m a'
_cell_angle_alpha 90
_cell_angle_beta 90
_cell_angle_gamma 90
_cell_length_a 5.4140
_cell_length_b 14.7163
_cell_length_c 5.5947
_cell_volume 445.752
_cell_formula_units_Z 4
_database_code_amcsd 0003427
_exptl_crystal_density_diffrn 3.963
_cod_original_formula_sum 'Ca2 (Fe1.796 Al.204) O5'
_cod_database_code 9003338

loop_
_space_group_symop_operation_xyz
x,y,z
x,1/2-y,z
-x,1/2+y,-z
1/2-x,1/2+y,1/2+z
1/2+x,1/2-y,1/2-z
1/2+x,y,1/2-z
1/2-x,-y,1/2+z
-x,-y,-z

loop_
_atom_site_label
_atom_site_fract_x
_atom_site_fract_y
_atom_site_fract_z
_atom_site_occupancy
_atom_site_U_iso_or_equiv
Ca 0.48243 0.10813 0.02388 1.00000 0.00680
FeM 0.00000 0.00000 0.00000 0.95200 0.00360
AlM 0.00000 0.00000 0.00000 0.04800 0.00360
FeT 0.94682 0.25000 0.93280 0.84400 0.00320
AlT 0.94682 0.25000 0.93280 0.15600 0.00320
O1 0.26100 0.98458 0.23860 1.00000 0.00630
O2 0.02320 0.14160 0.07190 1.00000 0.00870
O3 0.60070 0.25000 0.87200 1.00000 0.00700

loop_
_cod_related_entry_id
_cod_related_entry_database
_cod_related_entry_code
1 AMCSD 0003427
